data_7100084
loop_
_publ_author_name
'Eduardo Molinos'
'Gabriele Kociok-Kohn'
'Andrew S. Weller'

_publ_section_title
;
Polyethyl Substituted Weakly Coordinating Carborane
Anions: A Sequential Dehydrogenative Borylation/Hydrogenation Route
;
_journal_name_full 'Chemical Communications'
_journal_paper_doi 10.1039/b504630k
_journal_year 2005
_chemical_formula_moiety 'C44 H56 B11 P2 Rh'
_chemical_formula_sum 'C44 H56 B11 P2 Rh'
_chemical_formula_weight 868.65
_space_group_IT_number 2
_symmetry_cell_setting triclinic
_symmetry_space_group_name_Hall '-P 1'
_symmetry_space_group_name_H-M 'P -1'
_cell_angle_alpha 83.5920(10)
_cell_angle_beta 75.7420(10)
_cell_angle_gamma 78.438(2)
_cell_formula_units_Z 2
_cell_length_a 9.8660(2)
_cell_length_b 13.3420(4)
_cell_length_c 17.7310(6)
_cell_measurement_temperature 150(2)
_cell_volume 2211.41(11)
_diffrn_ambient_temperature 150(2)
_exptl_crystal_density_diffrn 1.305
_cod_database_code 7100084

loop_
_symmetry_equiv_pos_as_xyz
'x, y, z'
'-x, -y, -z'

loop_
_atom_site_label
_atom_site_type_symbol
_atom_site_fract_x
_atom_site_fract_y
_atom_site_fract_z
_atom_site_U_iso_or_equiv
_atom_site_adp_type
_atom_site_occupancy
_atom_site_symmetry_multiplicity
_atom_site_calc_flag
_atom_site_refinement_flags
_atom_site_disorder_assembly
_atom_site_disorder_group
Rh Rh 0.80874(3) 0.766559(19) 0.750856(16) 0.02566(8) Uani 1 1 d . . .
P1 P 0.87815(8) 0.64203(6) 0.83677(5) 0.02462(18) Uani 1 1 d . . .
P2 P 0.85443(9) 0.66698(6) 0.65255(5) 0.02763(19) Uani 1 1 d . . .
C11 C 1.0128(3) 0.6889(2) 0.8707(2) 0.0297(7) Uani 1 1 d . . .
C12 C 1.0041(4) 0.7018(3) 0.9490(2) 0.0371(8) Uani 1 1 d . . .
H12 H 0.9277 0.6824 0.9884 0.045 Uiso 1 1 calc R . .
C13 C 1.1093(5) 0.7437(3) 0.9689(3) 0.0492(11) Uani 1 1 d . . .
H13 H 1.1032 0.7537 1.0219 0.059 Uiso 1 1 calc R . .
C14 C 1.2208(5) 0.7702(3) 0.9122(3) 0.0544(12) Uani 1 1 d . . .
H14 H 1.2912 0.7988 0.9262 0.065 Uiso 1 1 calc R . .
C15 C 1.2316(4) 0.7559(3) 0.8354(3) 0.0506(11) Uani 1 1 d . . .
H15 H 1.3104 0.7733 0.7966 0.061 Uiso 1 1 calc R . .
C16 C 1.1283(4) 0.7164(3) 0.8142(2) 0.0402(9) Uani 1 1 d . . .
H16 H 1.1356 0.7077 0.7608 0.048 Uiso 1 1 calc R . .
C17 C 0.7432(3) 0.6202(2) 0.92468(19) 0.0276(7) Uani 1 1 d . . .
C18 C 0.7695(4) 0.5372(3) 0.9781(2) 0.0366(8) Uani 1 1 d . . .
H18 H 0.8572 0.4906 0.9676 0.044 Uiso 1 1 calc R . .
C19 C 0.6684(4) 0.5226(3) 1.0463(2) 0.0402(8) Uani 1 1 d . . .
H19 H 0.6871 0.4660 1.0821 0.048 Uiso 1 1 calc R . .
C20 C 0.5414(4) 0.5896(3) 1.0621(2) 0.0412(9) Uani 1 1 d . . .
H20 H 0.4723 0.5791 1.1087 0.049 Uiso 1 1 calc R . .
C21 C 0.5136(4) 0.6721(3) 1.0106(2) 0.0418(9) Uani 1 1 d . . .
H21 H 0.4257 0.7186 1.0222 0.050 Uiso 1 1 calc R . .
C22 C 0.6127(4) 0.6879(3) 0.9420(2) 0.0343(8) Uani 1 1 d . . .
H22 H 0.5923 0.7447 0.9067 0.041 Uiso 1 1 calc R . .
C23 C 0.9618(3) 0.5094(2) 0.81617(19) 0.0277(7) Uani 1 1 d . . .
C24 C 0.8767(4) 0.4404(3) 0.8091(2) 0.0343(8) Uani 1 1 d . . .
H24 H 0.7776 0.4634 0.8137 0.041 Uiso 1 1 calc R . .
C25 C 0.9354(4) 0.3386(3) 0.7955(2) 0.0433(9) Uani 1 1 d . . .
H25 H 0.8766 0.2928 0.7901 0.052 Uiso 1 1 calc R . .
C26 C 1.0787(5) 0.3039(3) 0.7897(3) 0.0509(11) Uani 1 1 d . . .
H26 H 1.1188 0.2344 0.7798 0.061 Uiso 1 1 calc R . .
C27 C 1.1634(4) 0.3702(3) 0.7983(3) 0.0498(10) Uani 1 1 d . . .
H27 H 1.2615 0.3456 0.7959 0.060 Uiso 1 1 calc R . .
C28 C 1.1071(4) 0.4722(3) 0.8104(2) 0.0376(8) Uani 1 1 d . . .
H28 H 1.1673 0.5175 0.8149 0.045 Uiso 1 1 calc R . .
C29 C 0.8083(4) 0.7315(3) 0.5630(2) 0.0340(8) Uani 1 1 d . . .
C30 C 0.6657(4) 0.7799(3) 0.5683(3) 0.0453(9) Uani 1 1 d . . .
H30 H 0.6000 0.7821 0.6175 0.054 Uiso 1 1 calc R . .
C31 C 0.6210(5) 0.8244(3) 0.5019(3) 0.0581(12) Uani 1 1 d . . .
H31 H 0.5249 0.8570 0.5057 0.070 Uiso 1 1 calc R . .
C32 C 0.7171(6) 0.8210(4) 0.4301(3) 0.0658(14) Uani 1 1 d . . .
H32 H 0.6859 0.8512 0.3848 0.079 Uiso 1 1 calc R . .
C33 C 0.8570(6) 0.7746(4) 0.4235(3) 0.0630(13) Uani 1 1 d . . .
H33 H 0.9221 0.7731 0.3741 0.076 Uiso 1 1 calc R . .
C34 C 0.9023(5) 0.7296(3) 0.4904(2) 0.0460(9) Uani 1 1 d . . .
H34 H 0.9986 0.6972 0.4860 0.055 Uiso 1 1 calc R . .
C35 C 0.7507(3) 0.5650(2) 0.66502(19) 0.0285(7) Uani 1 1 d . . .
C36 C 0.6251(4) 0.5723(3) 0.7226(2) 0.0339(8) Uani 1 1 d . . .
H36 H 0.5986 0.6271 0.7562 0.041 Uiso 1 1 calc R . .
C37 C 0.5384(4) 0.4999(3) 0.7312(2) 0.0420(9) Uani 1 1 d . . .
H37 H 0.4517 0.5063 0.7697 0.050 Uiso 1 1 calc R . .
C38 C 0.5775(5) 0.4187(3) 0.6840(3) 0.0472(10) Uani 1 1 d . . .
H38 H 0.5202 0.3675 0.6918 0.057 Uiso 1 1 calc R . .
C39 C 0.6998(5) 0.4117(3) 0.6253(3) 0.0475(10) Uani 1 1 d . . .
H39 H 0.7257 0.3562 0.5923 0.057 Uiso 1 1 calc R . .
C40 C 0.7851(4) 0.4858(3) 0.6143(2) 0.0381(8) Uani 1 1 d . . .
H40 H 0.8668 0.4827 0.5724 0.046 Uiso 1 1 calc R . .
C41 C 1.0438(4) 0.6156(3) 0.6206(2) 0.0335(8) Uani 1 1 d . . .
C42 C 1.1050(4) 0.5123(3) 0.6207(2) 0.0440(9) Uani 1 1 d . . .
H42 H 1.0470 0.4612 0.6353 0.053 Uiso 1 1 calc R . .
C43 C 1.2539(5) 0.4841(4) 0.5991(3) 0.0582(12) Uani 1 1 d . . .
H43 H 1.2965 0.4136 0.5986 0.070 Uiso 1 1 calc R . .
C44 C 1.3378(4) 0.5577(4) 0.5786(3) 0.0598(13) Uani 1 1 d . . .
H44 H 1.4382 0.5376 0.5647 0.072 Uiso 1 1 calc R . .
C45 C 1.2785(4) 0.6598(4) 0.5781(3) 0.0527(11) Uani 1 1 d . . .
H45 H 1.3375 0.7102 0.5634 0.063 Uiso 1 1 calc R . .
C46 C 1.1330(4) 0.6888(3) 0.5990(2) 0.0446(9) Uani 1 1 d . . .
H46 H 1.0923 0.7596 0.5988 0.053 Uiso 1 1 calc R . .
C1 C 0.4439(4) 1.0289(3) 0.7994(2) 0.0372(8) Uani 1 1 d . . .
C2 C 0.2843(4) 1.0329(3) 0.8192(3) 0.0481(10) Uani 1 1 d . . .
H2A H 0.2376 1.0892 0.8530 0.072 Uiso 1 1 calc R . .
H2B H 0.2625 0.9679 0.8464 0.072 Uiso 1 1 calc R . .
H2C H 0.2497 1.0442 0.7711 0.072 Uiso 1 1 calc R . .
B2 B 0.5375(4) 1.0033(3) 0.7058(3) 0.0370(9) Uani 1 1 d . . .
H2 H 0.4890 0.9887 0.6581 0.044 Uiso 1 1 calc R . .
B3 B 0.5522(4) 0.9128(3) 0.7846(2) 0.0316(8) Uani 1 1 d . . .
H3 H 0.5125 0.8389 0.7890 0.038 Uiso 1 1 calc R . .
B4 B 0.5387(4) 0.9781(3) 0.8690(3) 0.0355(9) Uani 1 1 d . . .
H4 H 0.4911 0.9468 0.9288 0.043 Uiso 1 1 calc R . .
B5 B 0.5119(5) 1.1100(3) 0.8418(3) 0.0424(10) Uani 1 1 d . . .
H5 H 0.4450 1.1670 0.8839 0.051 Uiso 1 1 calc R . .
B6 B 0.5118(5) 1.1252(3) 0.7415(3) 0.0398(10) Uani 1 1 d . . .
H6 H 0.4445 1.1926 0.7169 0.048 Uiso 1 1 calc R . .
B7 B 0.7076(4) 0.9395(3) 0.7161(2) 0.0310(8) Uani 1 1 d . . .
H7 H 0.763(3) 0.879(2) 0.6782(19) 0.020(8) Uiso 1 1 d . . .
B8 B 0.7080(4) 0.9236(3) 0.8143(2) 0.0307(8) Uani 1 1 d . . .
H8 H 0.776(3) 0.851(2) 0.8370(18) 0.015(7) Uiso 1 1 d . . .
B9 B 0.6832(4) 1.0457(3) 0.8530(3) 0.0374(9) Uani 1 1 d . . .
C3 C 0.7527(4) 1.0658(3) 0.9210(3) 0.0454(9) Uani 1 1 d . . .
H3A H 0.8215 1.1123 0.8994 0.054 Uiso 1 1 calc R . .
H3B H 0.6770 1.1015 0.9619 0.054 Uiso 1 1 calc R . .
C4 C 0.8282(5) 0.9704(3) 0.9583(3) 0.0547(11) Uani 1 1 d . . .
H4A H 0.8681 0.9896 0.9989 0.082 Uiso 1 1 calc R . .
H4B H 0.9049 0.9350 0.9185 0.082 Uiso 1 1 calc R . .
H4C H 0.7604 0.9247 0.9816 0.082 Uiso 1 1 calc R . .
B10 B 0.6630(5) 1.1374(3) 0.7727(3) 0.0416(10) Uani 1 1 d . . .
H10 H 0.6971 1.2134 0.7689 0.050 Uiso 1 1 calc R . .
B11 B 0.6828(5) 1.0730(3) 0.6859(3) 0.0391(10) Uani 1 1 d . . .
C5 C 0.7434(5) 1.1208(3) 0.6009(3) 0.0516(10) Uani 1 1 d . . .
H5A H 0.6742 1.1820 0.5896 0.062 Uiso 1 1 calc R . .
H5B H 0.8325 1.1442 0.6009 0.062 Uiso 1 1 calc R . .
C6 C 0.7734(6) 1.0498(4) 0.5362(3) 0.0636(12) Uani 1 1 d . . .
H6A H 0.8103 1.0858 0.4864 0.095 Uiso 1 1 calc R . .
H6B H 0.6854 1.0277 0.5344 0.095 Uiso 1 1 calc R . .
H6C H 0.8440 0.9897 0.5458 0.095 Uiso 1 1 calc R . .
B12 B 0.7898(5) 1.0227(3) 0.7560(3) 0.0382(10) Uani 1 1 d . . .
C7 C 0.9563(4) 1.0235(3) 0.7390(3) 0.0483(10) Uani 1 1 d . . .
H7A H 0.9710 1.0946 0.7223 0.058 Uiso 1 1 calc R . .
H7B H 0.9867 1.0051 0.7887 0.058 Uiso 1 1 calc R . .
C8 C 1.0514(5) 0.9552(4) 0.6800(3) 0.0630(13) Uani 1 1 d . . .
H8A H 1.1502 0.9625 0.6750 0.094 Uiso 1 1 calc R . .
H8B H 1.0259 0.9740 0.6295 0.094 Uiso 1 1 calc R . .
H8C H 1.0412 0.8840 0.6962 0.094 Uiso 1 1 calc R . .

loop_
_atom_site_aniso_label
_atom_site_aniso_U_11
_atom_site_aniso_U_22
_atom_site_aniso_U_33
_atom_site_aniso_U_23
_atom_site_aniso_U_13
_atom_site_aniso_U_12
Rh 0.02768(13) 0.02451(13) 0.02547(14) 0.00162(9) -0.00990(10) -0.00336(9)
P1 0.0260(4) 0.0242(4) 0.0250(4) -0.0001(3) -0.0097(3) -0.0035(3)
P2 0.0282(4) 0.0303(4) 0.0245(5) 0.0015(3) -0.0093(3) -0.0034(3)
C11 0.0342(17) 0.0242(15) 0.0345(19) 0.0001(14) -0.0172(15) -0.0037(13)
C12 0.046(2) 0.0339(18) 0.037(2) -0.0022(15) -0.0209(17) -0.0057(16)
C13 0.068(3) 0.040(2) 0.052(3) -0.0017(19) -0.041(2) -0.007(2)
C14 0.063(3) 0.039(2) 0.079(3) 0.010(2) -0.046(3) -0.022(2)
C15 0.050(2) 0.050(2) 0.064(3) 0.015(2) -0.031(2) -0.0259(19)
C16 0.045(2) 0.044(2) 0.037(2) 0.0025(17) -0.0145(17) -0.0158(17)
C17 0.0291(16) 0.0276(16) 0.0252(17) -0.0016(13) -0.0071(13) -0.0017(13)
C18 0.0402(19) 0.0333(18) 0.031(2) 0.0049(15) -0.0067(16) -0.0008(15)
C19 0.051(2) 0.0379(19) 0.029(2) 0.0078(16) -0.0100(17) -0.0058(17)
C20 0.042(2) 0.052(2) 0.027(2) 0.0064(17) -0.0030(16) -0.0121(18)
C21 0.0342(19) 0.046(2) 0.036(2) 0.0017(17) -0.0022(16) 0.0027(16)
C22 0.0350(18) 0.0348(18) 0.031(2) 0.0039(15) -0.0081(15) -0.0046(15)
C23 0.0315(16) 0.0261(15) 0.0261(17) 0.0010(13) -0.0111(14) -0.0023(13)
C24 0.0401(19) 0.0300(17) 0.037(2) 0.0038(15) -0.0172(16) -0.0082(15)
C25 0.062(2) 0.0297(18) 0.046(2) 0.0017(16) -0.026(2) -0.0102(17)
C26 0.071(3) 0.0279(18) 0.053(3) -0.0063(18) -0.026(2) 0.0082(19)
C27 0.046(2) 0.042(2) 0.057(3) -0.0080(19) -0.018(2) 0.0131(18)
C28 0.0350(18) 0.0332(18) 0.045(2) -0.0019(16) -0.0145(17) -0.0015(15)
C29 0.0418(19) 0.0348(18) 0.0296(19) 0.0017(15) -0.0154(16) -0.0093(15)
C30 0.041(2) 0.048(2) 0.049(3) 0.0060(19) -0.0210(19) -0.0065(18)
C31 0.065(3) 0.057(3) 0.063(3) 0.014(2) -0.042(3) -0.012(2)
C32 0.099(4) 0.062(3) 0.052(3) 0.019(2) -0.052(3) -0.021(3)
C33 0.095(4) 0.065(3) 0.031(2) 0.008(2) -0.019(2) -0.021(3)
C34 0.058(2) 0.050(2) 0.032(2) 0.0002(18) -0.0140(19) -0.012(2)
C35 0.0335(17) 0.0294(16) 0.0236(17) 0.0003(13) -0.0106(14) -0.0040(14)
C36 0.0355(18) 0.0398(19) 0.0280(19) 0.0006(15) -0.0119(15) -0.0063(15)
C37 0.0374(19) 0.052(2) 0.038(2) 0.0113(18) -0.0134(17) -0.0135(18)
C38 0.057(2) 0.039(2) 0.056(3) 0.0143(19) -0.029(2) -0.0218(19)
C39 0.065(3) 0.0322(19) 0.048(3) -0.0040(17) -0.019(2) -0.0085(19)
C40 0.045(2) 0.0361(19) 0.033(2) -0.0037(15) -0.0108(17) -0.0043(16)
C41 0.0312(17) 0.045(2) 0.0232(18) -0.0008(15) -0.0099(14) 0.0002(15)
C42 0.042(2) 0.050(2) 0.031(2) 0.0037(17) -0.0049(16) 0.0045(18)
C43 0.048(2) 0.072(3) 0.039(3) 0.006(2) -0.0066(19) 0.017(2)
C44 0.034(2) 0.104(4) 0.034(2) 0.004(2) -0.0081(18) -0.001(2)
C45 0.035(2) 0.080(3) 0.041(2) -0.007(2) -0.0029(17) -0.012(2)
C46 0.038(2) 0.056(2) 0.041(2) -0.0051(19) -0.0090(17) -0.0125(18)
C1 0.0345(18) 0.0282(17) 0.051(2) -0.0054(16) -0.0184(17) 0.0008(15)
C2 0.036(2) 0.042(2) 0.066(3) 0.001(2) -0.0168(19) -0.0012(17)
B2 0.038(2) 0.030(2) 0.046(3) -0.0020(18) -0.019(2) -0.0025(17)
B3 0.0281(18) 0.0278(19) 0.040(2) -0.0024(16) -0.0124(17) -0.0011(15)
B4 0.036(2) 0.034(2) 0.035(2) -0.0065(17) -0.0066(17) -0.0017(17)
B5 0.048(2) 0.030(2) 0.053(3) -0.0077(19) -0.025(2) 0.0001(19)
B6 0.044(2) 0.0270(19) 0.052(3) 0.0033(18) -0.021(2) -0.0055(18)
B7 0.037(2) 0.0266(18) 0.031(2) 0.0025(16) -0.0119(17) -0.0062(16)
B8 0.0333(19) 0.0265(18) 0.034(2) 0.0004(16) -0.0128(17) -0.0055(16)
B9 0.040(2) 0.029(2) 0.047(3) -0.0084(18) -0.017(2) -0.0033(17)
C3 0.050(2) 0.041(2) 0.050(3) -0.0127(18) -0.021(2) -0.0031(18)
C4 0.064(3) 0.056(3) 0.052(3) -0.012(2) -0.032(2) -0.003(2)
B10 0.050(3) 0.0260(19) 0.055(3) 0.0037(19) -0.026(2) -0.0085(18)
B11 0.043(2) 0.032(2) 0.045(3) 0.0068(18) -0.017(2) -0.0093(18)
C5 0.062(3) 0.042(2) 0.054(3) 0.0082(19) -0.020(2) -0.014(2)
C6 0.085(3) 0.053(3) 0.045(3) 0.010(2) -0.009(2) -0.011(2)
B12 0.040(2) 0.032(2) 0.048(3) 0.0038(18) -0.019(2) -0.0109(18)
C7 0.040(2) 0.055(2) 0.053(3) 0.003(2) -0.0115(19) -0.0174(19)
C8 0.045(2) 0.070(3) 0.075(4) -0.020(3) -0.009(2) -0.011(2)

loop_
_geom_bond_atom_site_label_1
_geom_bond_atom_site_label_2
_geom_bond_distance
_geom_bond_site_symmetry_2
_geom_bond_publ_flag
Rh P2 2.2129(9) . ?
Rh P1 2.2457(8) . ?
Rh B7 2.401(4) . ?
Rh B8 2.405(4) . ?
Rh H7 1.93(3) . ?
Rh H8 1.93(3) . ?
P1 C17 1.822(3) . ?
P1 C11 1.825(3) . ?
P1 C23 1.832(3) . ?
P2 C35 1.824(3) . ?
P2 C41 1.825(3) . ?
P2 C29 1.834(3) . ?
C11 C12 1.397(5) . ?
C11 C16 1.400(5) . ?
C12 C13 1.404(5) . ?
C12 H12 0.9500 . ?
C13 C14 1.370(7) . ?
C13 H13 0.9500 . ?
C14 C15 1.372(6) . ?
C14 H14 0.9500 . ?
C15 C16 1.382(5) . ?
C15 H15 0.9500 . ?
C16 H16 0.9500 . ?
C17 C18 1.401(4) . ?
C17 C22 1.403(5) . ?
C18 C19 1.388(5) . ?
C18 H18 0.9500 . ?
C19 C20 1.372(5) . ?
C19 H19 0.9500 . ?
C20 C21 1.378(5) . ?
C20 H20 0.9500 . ?
C21 C22 1.385(5) . ?
C21 H21 0.9500 . ?
C22 H22 0.9500 . ?
C23 C24 1.398(4) . ?
C23 C28 1.402(5) . ?
C24 C25 1.388(5) . ?
C24 H24 0.9500 . ?
C25 C26 1.378(6) . ?
C25 H25 0.9500 . ?
C26 C27 1.376(6) . ?
C26 H26 0.9500 . ?
C27 C28 1.383(5) . ?
C27 H27 0.9500 . ?
C28 H28 0.9500 . ?
C29 C34 1.389(5) . ?
C29 C30 1.410(5) . ?
C30 C31 1.388(5) . ?
C30 H30 0.9500 . ?
C31 C32 1.387(7) . ?
C31 H31 0.9500 . ?
C32 C33 1.377(7) . ?
C32 H32 0.9500 . ?
C33 C34 1.400(6) . ?
C33 H33 0.9500 . ?
C34 H34 0.9500 . ?
C35 C36 1.393(5) . ?
C35 C40 1.399(5) . ?
C36 C37 1.386(5) . ?
C36 H36 0.9500 . ?
C37 C38 1.378(6) . ?
C37 H37 0.9500 . ?
C38 C39 1.380(6) . ?
C38 H38 0.9500 . ?
C39 C40 1.391(5) . ?
C39 H39 0.9500 . ?
C40 H40 0.9500 . ?
C41 C42 1.390(5) . ?
C41 C46 1.403(5) . ?
C42 C43 1.407(6) . ?
C42 H42 0.9500 . ?
C43 C44 1.370(7) . ?
C43 H43 0.9500 . ?
C44 C45 1.370(7) . ?
C44 H44 0.9500 . ?
C45 C46 1.377(5) . ?
C45 H45 0.9500 . ?
C46 H46 0.9500 . ?
C1 C2 1.518(5) . ?
C1 B6 1.693(6) . ?
C1 B3 1.702(5) . ?
C1 B5 1.705(5) . ?
C1 B2 1.723(6) . ?
C1 B4 1.728(5) . ?
C2 H2A 0.9800 . ?
C2 H2B 0.9800 . ?
C2 H2C 0.9800 . ?
B2 B3 1.757(6) . ?
B2 B6 1.759(6) . ?
B2 B7 1.766(5) . ?
B2 B11 1.805(6) . ?
B2 H2 1.1200 . ?
B3 B7 1.777(6) . ?
B3 B4 1.778(6) . ?
B3 B8 1.779(5) . ?
B3 H3 1.1200 . ?
B4 B5 1.756(6) . ?
B4 B8 1.769(6) . ?
B4 B9 1.785(6) . ?
B4 H4 1.1200 . ?
B5 B10 1.754(7) . ?
B5 B6 1.767(7) . ?
B5 B9 1.783(6) . ?
B5 H5 1.1200 . ?
B6 B10 1.755(6) . ?
B6 B11 1.779(7) . ?
B6 H6 1.1200 . ?
B7 B8 1.732(6) . ?
B7 B11 1.787(5) . ?
B7 B12 1.792(5) . ?
B7 H7 1.08(3) . ?
B8 B12 1.783(6) . ?
B8 B9 1.786(5) . ?
B8 H8 1.15(3) . ?
B9 C3 1.596(5) . ?
B9 B10 1.794(6) . ?
B9 B12 1.804(7) . ?
C3 C4 1.512(5) . ?
C3 H3A 0.9900 . ?
C3 H3B 0.9900 . ?
C4 H4A 0.9800 . ?
C4 H4B 0.9800 . ?
C4 H4C 0.9800 . ?
B10 B12 1.774(6) . ?
B10 B11 1.796(7) . ?
B10 H10 1.1200 . ?
B11 C5 1.590(6) . ?
B11 B12 1.813(6) . ?
C5 C6 1.505(6) . ?
C5 H5A 0.9900 . ?
C5 H5B 0.9900 . ?
C6 H6A 0.9800 . ?
C6 H6B 0.9800 . ?
C6 H6C 0.9800 . ?
B12 C7 1.597(5) . ?
C7 C8 1.481(6) . ?
C7 H7A 0.9900 . ?
C7 H7B 0.9900 . ?
C8 H8A 0.9800 . ?
C8 H8B 0.9800 . ?
C8 H8C 0.9800 . ?
